data_2312737
loop_
_publ_author_name
'Yakubovich, Olga V.'
'Kiriukhina, Galina V.'
'Volkov, Anatoly S.'
'Dimitrova, Olga V.'

_publ_section_title
;
 A rare case of Na/Zn isomorphism in the crystal structure of acentric
 zincophosphate Na<sub>5</sub>Zn[Zn(PO<sub>4</sub>)<sub>3</sub>].
;
_journal_coeditor_code JE5058SUP1
_journal_issue 1
_journal_name_full 'Acta crystallographica Section B, Structural science, crystal engineering and materials'
_journal_paper_doi 10.1107/S2052520624011156
_journal_volume 81
_journal_year 2025
_chemical_formula_sum 'Ca0.31 Mn0.14 Na5 O12 P3 Zn1.55'
_chemical_formula_weight 521.30
_space_group_crystal_system orthorhombic
_space_group_IT_number 33
_space_group_name_Hall 'P 2c -2n'
_space_group_name_H-M_alt 'P n a 21'
_atom_sites_solution_primary direct
_atom_sites_solution_secondary Fmap
_audit_creation_method SHELXL-2018/3
_cell_angle_alpha 90
_cell_angle_beta 90
_cell_angle_gamma 90
_cell_formula_units_Z 4
_cell_length_a 12.9901(2)
_cell_length_b 16.2647(3)
_cell_length_c 5.21580(10)
_cell_measurement_reflns_used 8475
_cell_measurement_temperature 293(2)
_cell_measurement_theta_max 30.412
_cell_measurement_theta_min 2.930
_cell_volume 1101.99(3)
_computing_cell_refinement 'CrysAlisPro 1.171.42.49 (Rigaku OD, 2022)'
_computing_data_collection 'CrysAlisPro 1.171.42.49 (Rigaku OD, 2022)'
_computing_data_reduction 'CrysAlisPro 1.171.42.49 (Rigaku OD, 2022)'
_computing_molecular_graphics Dimond
_computing_structure_refinement 'SHELXL-2018/3 (Sheldrick, 2018)'
_computing_structure_solution SHELXT
_diffrn_ambient_temperature 293(2)
_diffrn_detector_area_resol_mean 16.0630
_diffrn_measured_fraction_theta_full 0.998
_diffrn_measured_fraction_theta_max 0.988
_diffrn_measurement_device_type 'Xcalibur, Sapphire3'
_diffrn_measurement_method '\w scans'
_diffrn_radiation_type MoK\a
_diffrn_radiation_wavelength 0.71073
_diffrn_reflns_av_R_equivalents 0.0378
_diffrn_reflns_av_unetI/netI 0.0298
_diffrn_reflns_Laue_measured_fraction_full 0.998
_diffrn_reflns_Laue_measured_fraction_max 0.988
_diffrn_reflns_limit_h_max 18
_diffrn_reflns_limit_h_min -17
_diffrn_reflns_limit_k_max 22
_diffrn_reflns_limit_k_min -22
_diffrn_reflns_limit_l_max 7
_diffrn_reflns_limit_l_min -7
_diffrn_reflns_number 16920
_diffrn_reflns_point_group_measured_fraction_full 0.999
_diffrn_reflns_point_group_measured_fraction_max 0.971
_diffrn_reflns_theta_full 25.242
_diffrn_reflns_theta_max 29.991
_diffrn_reflns_theta_min 2.955
_diffrn_source 'fine-focus sealed X-ray tube'
_exptl_absorpt_coefficient_mu 4.394
_exptl_absorpt_correction_T_max 0.788
_exptl_absorpt_correction_T_min 0.291
_exptl_absorpt_correction_type gaussian
_exptl_absorpt_process_details
;
CrysAlisPro 1.171.42.49 (Rigaku Oxford Diffraction, 2022)
Numerical absorption correction based on gaussian integration over
a multifaceted crystal model
Empirical absorption correction using spherical harmonics,
implemented in SCALE3 ABSPACK scaling algorithm.
;
_exptl_crystal_colour colourless
_exptl_crystal_density_diffrn 3.142
_exptl_crystal_description prism
_exptl_crystal_F_000 1009
_exptl_crystal_size_max 0.619
_exptl_crystal_size_mid 0.063
_exptl_crystal_size_min 0.057
_exptl_transmission_factor_max 1.000
_exptl_transmission_factor_min 0.696
_refine_diff_density_max 0.612
_refine_diff_density_min -0.699
_refine_diff_density_rms 0.143
_refine_ls_abs_structure_details
;
 Refined as an inversion twin.
;
_refine_ls_abs_structure_Flack 0.520(17)
_refine_ls_extinction_coef 0.0063(4)
_refine_ls_extinction_expression Fc^*^=kFc[1+0.001xFc^2^\l^3^/sin(2\q)]^-1/4^
_refine_ls_extinction_method 'SHELXL-2018/3 (Sheldrick 2018)'
_refine_ls_goodness_of_fit_ref 1.228
_refine_ls_hydrogen_treatment undef
_refine_ls_matrix_type full
_refine_ls_number_parameters 203
_refine_ls_number_reflns 3122
_refine_ls_number_restraints 1
_refine_ls_restrained_S_all 1.228
_refine_ls_R_factor_all 0.0319
_refine_ls_R_factor_gt 0.0303
_refine_ls_shift/su_max 0.000
_refine_ls_shift/su_mean 0.000
_refine_ls_structure_factor_coef Fsqd
_refine_ls_weighting_details 'w=1/[\s^2^(Fo^2^)+(0.0200P)^2^+1.6000P] where P=(Fo^2^+2Fc^2^)/3'
_refine_ls_weighting_scheme calc
_refine_ls_wR_factor_gt 0.0663
_refine_ls_wR_factor_ref 0.0668
_reflns_Friedel_coverage 0.783
_reflns_Friedel_fraction_full 1.000
_reflns_Friedel_fraction_max 0.951
_reflns_number_gt 3027
_reflns_number_total 3122
_reflns_threshold_expression 'I > 2\s(I)'
_publcif_info_exptl_table_max_cols 5
_publcif_info_exptl_table_use_headnotes n
_cod_data_source_file je5058sup1.cif
_cod_data_source_block I
_cod_database_code 2312737
_shelx_shelxl_version_number 2018/3
_shelx_space_group_comment
;
The symmetry employed for this shelxl refinement is uniquely defined
by the following loop, which should always be used as a source of
symmetry information in preference to the above space-group names.
They are only intended as comments.
;
_shelx_estimated_absorpt_t_min 0.172
_shelx_estimated_absorpt_t_max 0.788
_exptl_absorpt_special_details
;
Empirical correction (ABSPACK) includes:
- Absorption correction using spherical harmonics
- Frame scaling
;
_publcif_funding_html NA

loop_
_space_group_symop_operation_xyz
'x, y, z'
'-x, -y, z+1/2'
'x+1/2, -y+1/2, z'
'-x+1/2, y+1/2, z+1/2'

loop_
_atom_site_label
_atom_site_type_symbol
_atom_site_fract_x
_atom_site_fract_y
_atom_site_fract_z
_atom_site_U_iso_or_equiv
_atom_site_adp_type
_atom_site_occupancy
_atom_site_site_symmetry_order
_atom_site_calc_flag
_atom_site_refinement_flags_posn
_atom_site_refinement_flags_adp
_atom_site_refinement_flags_occupancy
_atom_site_disorder_assembly
_atom_site_disorder_group
Zn1 Zn 0.35005(4) 0.64267(3) 0.59571(11) 0.01415(14) Uani 1 1 d . . . . .
Zn2 Zn 0.21900(7) 0.91952(6) -0.0124(2) 0.0182(3) Uani 0.455(5) 1 d . . P . .
Na5 Na 0.21900(7) 0.91952(6) -0.0124(2) 0.0182(3) Uani 0.545(5) 1 d . . P . .
Mn1 Mn 0.03244(9) 0.35007(7) 0.5301(3) 0.0183(3) Uani 0.14 1 d . . P . .
Ca1 Ca 0.03244(9) 0.35007(7) 0.5301(3) 0.0183(3) Uani 0.31 1 d . . P . .
Zn3 Zn 0.03244(9) 0.35007(7) 0.5301(3) 0.0183(3) Uani 0.09 1 d . . P . .
Na6 Na 0.03244(9) 0.35007(7) 0.5301(3) 0.0183(3) Uani 0.46 1 d . . P . .
P1 P 0.14119(9) 0.56639(7) 0.5360(2) 0.0107(2) Uani 1 1 d . . . . .
P2 P 0.49046(8) 0.64309(7) 0.0919(3) 0.0100(2) Uani 1 1 d . . . . .
P3 P 0.29958(9) 0.82401(7) 0.4853(3) 0.0131(2) Uani 1 1 d . . . . .
Na1 Na 0.21469(15) 0.69905(12) 0.0472(4) 0.0169(4) Uani 1 1 d . . . . .
Na2 Na 0.09368(17) 0.48683(13) 1.0420(4) 0.0233(5) Uani 1 1 d . . . . .
Na3 Na 0.56890(15) 0.76000(12) 0.5594(4) 0.0202(4) Uani 1 1 d . . . . .
Na4 Na 0.08462(18) 0.96862(14) 0.5181(7) 0.0369(7) Uani 1 1 d . . . . .
O1 O 0.4741(3) 0.6457(2) 0.3874(7) 0.0151(7) Uani 1 1 d . . . . .
O2 O 0.1082(4) 0.6179(3) 0.3093(7) 0.0233(9) Uani 1 1 d . . . . .
O3 O 0.0906(3) 0.4812(2) 0.5272(8) 0.0192(8) Uani 1 1 d . . . . .
O4 O 0.2598(3) 0.5498(2) 0.5215(8) 0.0237(9) Uani 1 1 d . . . . .
O5 O 0.1162(3) 0.6091(2) 0.7872(7) 0.0147(7) Uani 1 1 d . . . . .
O6 O 0.5444(3) 0.7214(2) 0.0080(8) 0.0182(7) Uani 1 1 d . . . . .
O7 O 0.3841(3) 0.6318(3) -0.0372(8) 0.0243(9) Uani 1 1 d . . . . .
O8 O 0.2583(3) 0.7403(2) 0.5835(9) 0.0219(8) Uani 1 1 d . . . . .
O9 O 0.5554(3) 0.5666(2) 0.0329(8) 0.0229(8) Uani 1 1 d . . . . .
O10 O 0.2311(3) 0.8938(2) 0.5830(11) 0.0328(10) Uani 1 1 d . . . . .
O11 O 0.2954(5) 0.8219(4) 0.1928(9) 0.0540(17) Uani 1 1 d . . . . .
O12 O 0.4084(3) 0.8380(2) 0.5758(12) 0.0356(12) Uani 1 1 d . . . . .

loop_
_atom_site_aniso_label
_atom_site_aniso_U_11
_atom_site_aniso_U_22
_atom_site_aniso_U_33
_atom_site_aniso_U_23
_atom_site_aniso_U_13
_atom_site_aniso_U_12
Zn1 0.0116(2) 0.0178(3) 0.0130(3) 0.0003(2) 0.0000(2) -0.0022(2)
Zn2 0.0183(5) 0.0160(5) 0.0204(6) -0.0019(4) 0.0018(4) 0.0008(3)
Na5 0.0183(5) 0.0160(5) 0.0204(6) -0.0019(4) 0.0018(4) 0.0008(3)
Mn1 0.0146(5) 0.0135(5) 0.0269(7) -0.0009(5) 0.0004(5) -0.0017(4)
Ca1 0.0146(5) 0.0135(5) 0.0269(7) -0.0009(5) 0.0004(5) -0.0017(4)
Zn3 0.0146(5) 0.0135(5) 0.0269(7) -0.0009(5) 0.0004(5) -0.0017(4)
Na6 0.0146(5) 0.0135(5) 0.0269(7) -0.0009(5) 0.0004(5) -0.0017(4)
P1 0.0117(5) 0.0099(5) 0.0105(6) -0.0011(4) 0.0007(4) -0.0029(4)
P2 0.0107(5) 0.0098(5) 0.0096(5) 0.0001(5) -0.0001(5) -0.0004(4)
P3 0.0111(5) 0.0134(5) 0.0147(6) -0.0012(5) 0.0000(5) -0.0034(4)
Na1 0.0173(9) 0.0186(9) 0.0147(11) -0.0031(8) 0.0008(8) -0.0063(7)
Na2 0.0307(11) 0.0193(10) 0.0200(12) 0.0021(8) 0.0022(10) 0.0021(8)
Na3 0.0191(9) 0.0194(9) 0.0219(12) -0.0014(9) 0.0012(10) -0.0067(7)
Na4 0.0253(11) 0.0238(11) 0.0616(19) -0.0135(13) -0.0128(13) 0.0119(9)
O1 0.0149(17) 0.0177(18) 0.0126(16) 0.0011(13) -0.0004(14) -0.0017(13)
O2 0.040(3) 0.020(2) 0.0104(18) 0.0030(14) -0.0034(16) -0.0042(18)
O3 0.0204(16) 0.0117(15) 0.025(2) -0.0016(14) 0.0002(16) -0.0060(13)
O4 0.0122(15) 0.0240(18) 0.035(2) -0.0096(18) 0.0046(17) -0.0039(13)
O5 0.0181(19) 0.0151(17) 0.0108(17) -0.0008(13) -0.0007(14) -0.0024(14)
O6 0.0180(16) 0.0115(15) 0.025(2) 0.0032(15) 0.0050(16) -0.0024(12)
O7 0.0187(18) 0.042(2) 0.0124(18) 0.0026(17) -0.0041(16) -0.0079(17)
O8 0.0150(15) 0.0157(16) 0.035(2) 0.0046(19) 0.0021(19) -0.0041(13)
O9 0.0300(19) 0.0107(15) 0.028(2) -0.0010(15) 0.0062(19) 0.0069(14)
O10 0.0208(18) 0.0231(18) 0.055(3) 0.007(2) -0.002(2) 0.0087(15)
O11 0.087(5) 0.058(4) 0.017(2) -0.007(2) 0.008(3) -0.045(3)
O12 0.0103(16) 0.0190(17) 0.078(4) -0.008(2) -0.009(2) -0.0023(13)

loop_
_atom_type_symbol
_atom_type_description
_atom_type_scat_dispersion_real
_atom_type_scat_dispersion_imag
_atom_type_scat_source
O O 0.0106 0.0060 'International Tables Vol C Tables 4.2.6.8 and 6.1.1.4'
Na Na 0.0362 0.0249 'International Tables Vol C Tables 4.2.6.8 and 6.1.1.4'
P P 0.1023 0.0942 'International Tables Vol C Tables 4.2.6.8 and 6.1.1.4'
Zn Zn 0.2839 1.4301 'International Tables Vol C Tables 4.2.6.8 and 6.1.1.4'
Ca Ca 0.2262 0.3064 'International Tables Vol C Tables 4.2.6.8 and 6.1.1.4'
Mn Mn 0.3368 0.7283 'International Tables Vol C Tables 4.2.6.8 and 6.1.1.4'

loop_
_geom_angle_atom_site_label_1
_geom_angle_atom_site_label_2
_geom_angle_atom_site_label_3
_geom_angle
_geom_angle_site_symmetry_1
_geom_angle_site_symmetry_3
_geom_angle_publ_flag
O1 Zn1 O4 114.01(16) . . ?
O1 Zn1 O7 111.01(16) . 1_556 ?
O4 Zn1 O7 104.94(18) . 1_556 ?
O1 Zn1 O8 117.31(16) . . ?
O4 Zn1 O8 104.63(15) . . ?
O7 Zn1 O8 103.72(19) 1_556 . ?
O1 Zn1 Na1 153.29(12) . 1_556 ?
O4 Zn1 Na1 92.25(12) . 1_556 ?
O7 Zn1 Na1 54.03(13) 1_556 1_556 ?
O8 Zn1 Na1 56.20(14) . 1_556 ?
O1 Zn1 Na3 42.93(11) . . ?
O4 Zn1 Na3 156.64(12) . . ?
O7 Zn1 Na3 85.26(12) 1_556 . ?
O8 Zn1 Na3 92.89(10) . . ?
Na1 Zn1 Na3 110.48(5) 1_556 . ?
O1 Zn1 Na1 87.28(11) . . ?
O4 Zn1 Na1 74.79(13) . . ?
O7 Zn1 Na1 159.14(13) 1_556 . ?
O8 Zn1 Na1 57.33(14) . . ?
Na1 Zn1 Na1 105.17(6) 1_556 . ?
Na3 Zn1 Na1 103.11(5) . . ?
O1 Zn1 Na4 40.67(12) . 3_565 ?
O4 Zn1 Na4 95.60(11) . 3_565 ?
O7 Zn1 Na4 82.70(14) 1_556 3_565 ?
O8 Zn1 Na4 156.12(11) . 3_565 ?
Na1 Zn1 Na4 136.53(7) 1_556 3_565 ?
Na3 Zn1 Na4 64.40(5) . 3_565 ?
Na1 Zn1 Na4 118.16(7) . 3_565 ?
O1 Zn1 Na4 99.37(12) . 4_545 ?
O4 Zn1 Na4 70.25(13) . 4_545 ?
O7 Zn1 Na4 45.54(14) 1_556 4_545 ?
O8 Zn1 Na4 140.46(14) . 4_545 ?
Na1 Zn1 Na4 84.44(6) 1_556 4_545 ?
Na3 Zn1 Na4 105.64(5) . 4_545 ?
Na1 Zn1 Na4 144.08(5) . 4_545 ?
Na4 Zn1 Na4 58.77(5) 3_565 4_545 ?
O4 Zn2 O9 90.81(13) 4_554 3_465 ?
O4 Zn2 O10 105.27(17) 4_554 1_554 ?
O9 Zn2 O10 101.55(16) 3_465 1_554 ?
O4 Zn2 O11 128.88(18) 4_554 . ?
O9 Zn2 O11 118.51(18) 3_465 . ?
O10 Zn2 O11 107.99(17) 1_554 . ?
O4 Zn2 Na4 83.30(12) 4_554 1_554 ?
O9 Zn2 Na4 60.33(13) 3_465 1_554 ?
O10 Zn2 Na4 47.24(11) 1_554 1_554 ?
O11 Zn2 Na4 146.89(15) . 1_554 ?
O4 Zn2 Na4 76.36(13) 4_554 . ?
O9 Zn2 Na4 51.14(13) 3_465 . ?
O10 Zn2 Na4 152.59(11) 1_554 . ?
O11 Zn2 Na4 90.31(15) . . ?
Na4 Zn2 Na4 107.15(7) 1_554 . ?
O4 Zn2 Na2 70.15(12) 4_554 4_553 ?
O9 Zn2 Na2 136.01(12) 3_465 4_553 ?
O10 Zn2 Na2 50.75(12) 1_554 4_553 ?
O11 Zn2 Na2 103.73(15) . 4_553 ?
Na4 Zn2 Na2 77.85(7) 1_554 4_553 ?
Na4 Zn2 Na2 145.36(6) . 4_553 ?
O4 Zn2 Na1 168.33(12) 4_554 . ?
O9 Zn2 Na1 94.56(10) 3_465 . ?
O10 Zn2 Na1 83.82(11) 1_554 . ?
O11 Zn2 Na1 39.72(14) . . ?
Na4 Zn2 Na1 108.36(6) 1_554 . ?
Na4 Zn2 Na1 99.04(6) . . ?
Na2 Zn2 Na1 112.07(5) 4_553 . ?
O3 Mn1 O6 173.19(14) . 4_545 ?
O3 Mn1 O2 93.08(14) . 2_565 ?
O6 Mn1 O2 84.15(14) 4_545 2_565 ?
O3 Mn1 O5 90.24(13) . 2_564 ?
O6 Mn1 O5 82.96(13) 4_545 2_564 ?
O2 Mn1 O5 69.33(13) 2_565 2_564 ?
O3 Mn1 O11 82.71(18) . 4_545 ?
O6 Mn1 O11 104.04(17) 4_545 4_545 ?
O2 Mn1 O11 122.01(16) 2_565 4_545 ?
O5 Mn1 O11 166.79(17) 2_564 4_545 ?
O3 Mn1 O12 88.00(14) . 4_544 ?
O6 Mn1 O12 90.82(14) 4_545 4_544 ?
O2 Mn1 O12 145.95(15) 2_565 4_544 ?
O5 Mn1 O12 76.64(14) 2_564 4_544 ?
O11 Mn1 O12 91.90(15) 4_545 4_544 ?
O3 Mn1 Na2 51.23(10) . 2_564 ?
O6 Mn1 Na2 122.81(10) 4_545 2_564 ?
O2 Mn1 Na2 53.26(11) 2_565 2_564 ?
O5 Mn1 Na2 49.69(10) 2_564 2_564 ?
O11 Mn1 Na2 129.47(15) 4_545 2_564 ?
O12 Mn1 Na2 104.31(11) 4_544 2_564 ?
O3 Mn1 Na3 124.98(12) . 4_544 ?
O6 Mn1 Na3 50.34(11) 4_545 4_544 ?
O2 Mn1 Na3 104.85(11) 2_565 4_544 ?
O5 Mn1 Na3 51.79(10) 2_564 4_544 ?
O11 Mn1 Na3 124.62(13) 4_545 4_544 ?
O12 Mn1 Na3 49.64(10) 4_544 4_544 ?
Na2 Mn1 Na3 101.05(6) 2_564 4_544 ?
O3 Mn1 Na1 123.48(10) . 2_565 ?
O6 Mn1 Na1 50.69(9) 4_545 2_565 ?
O2 Mn1 Na1 45.22(11) 2_565 2_565 ?
O5 Mn1 Na1 45.69(9) 2_564 2_565 ?
O11 Mn1 Na1 146.71(16) 4_545 2_565 ?
O12 Mn1 Na1 107.75(10) 4_544 2_565 ?
Na2 Mn1 Na1 72.26(6) 2_564 2_565 ?
Na3 Mn1 Na1 60.19(6) 4_544 2_565 ?
O3 Mn1 Na3 122.83(12) . 4_545 ?
O6 Mn1 Na3 58.94(11) 4_545 4_545 ?
O2 Mn1 Na3 45.78(11) 2_565 4_545 ?
O5 Mn1 Na3 103.69(10) 2_564 4_545 ?
O11 Mn1 Na3 89.52(15) 4_545 4_545 ?
O12 Mn1 Na3 149.03(10) 4_544 4_545 ?
Na2 Mn1 Na3 98.47(6) 2_564 4_545 ?
Na3 Mn1 Na3 105.76(6) 4_544 4_545 ?
Na1 Mn1 Na3 59.81(5) 2_565 4_545 ?
O3 Mn1 Na2 46.77(12) . 1_554 ?
O6 Mn1 Na2 129.74(12) 4_545 1_554 ?
O2 Mn1 Na2 118.77(11) 2_565 1_554 ?
O5 Mn1 Na2 67.70(10) 2_564 1_554 ?
O11 Mn1 Na2 99.54(16) 4_545 1_554 ?
O12 Mn1 Na2 44.34(10) 4_544 1_554 ?
Na2 Mn1 Na2 65.80(6) 2_564 1_554 ?
Na3 Mn1 Na2 79.75(6) 4_544 1_554 ?
Na1 Mn1 Na2 113.36(6) 2_565 1_554 ?
Na3 Mn1 Na2 164.22(6) 4_545 1_554 ?
O3 Mn1 Na2 48.87(12) . . ?
O6 Mn1 Na2 134.08(12) 4_545 . ?
O2 Mn1 Na2 65.11(11) 2_565 . ?
O5 Mn1 Na2 113.67(10) 2_564 . ?
O11 Mn1 Na2 69.62(13) 4_545 . ?
O12 Mn1 Na2 133.68(10) 4_544 . ?
Na2 Mn1 Na2 64.63(5) 2_564 . ?
Na3 Mn1 Na2 165.45(6) 4_544 . ?
Na1 Mn1 Na2 110.30(6) 2_565 . ?
Na3 Mn1 Na2 75.31(6) 4_545 . ?
Na2 Mn1 Na2 95.64(6) 1_554 . ?
O2 P1 O5 111.2(2) . . ?
O2 P1 O3 110.9(2) . . ?
O5 P1 O3 110.3(2) . . ?
O2 P1 O4 109.7(3) . . ?
O5 P1 O4 109.3(2) . . ?
O3 P1 O4 105.3(2) . . ?
O2 P1 Na2 60.01(16) . 1_554 ?
O5 P1 Na2 155.55(16) . 1_554 ?
O3 P1 Na2 59.20(17) . 1_554 ?
O4 P1 Na2 95.05(17) . 1_554 ?
O2 P1 Na3 54.35(17) . 3_465 ?
O5 P1 Na3 57.57(15) . 3_465 ?
O3 P1 Na3 136.26(15) . 3_465 ?
O4 P1 Na3 118.41(15) . 3_465 ?
Na2 P1 Na3 112.70(7) 1_554 3_465 ?
O2 P1 Na2 150.27(19) . . ?
O5 P1 Na2 52.74(15) . . ?
O3 P1 Na2 63.19(17) . . ?
O4 P1 Na2 99.79(18) . . ?
Na2 P1 Na2 122.39(8) 1_554 . ?
Na3 P1 Na2 107.92(7) 3_465 . ?
O2 P1 Na2 83.49(18) . 2_564 ?
O5 P1 Na2 84.88(16) . 2_564 ?
O3 P1 Na2 48.84(14) . 2_564 ?
O4 P1 Na2 154.13(15) . 2_564 ?
Na2 P1 Na2 71.79(6) 1_554 2_564 ?
Na3 P1 Na2 87.43(6) 3_465 2_564 ?
Na2 P1 Na2 71.10(6) . 2_564 ?
O6 P2 O9 111.6(2) . . ?
O6 P2 O7 112.7(2) . . ?
O9 P2 O7 107.9(2) . . ?
O6 P2 O1 109.0(2) . . ?
O9 P2 O1 107.2(2) . . ?
O7 P2 O1 108.2(2) . . ?
O6 P2 Na4 154.03(18) . 4_544 ?
O9 P2 Na4 52.50(15) . 4_544 ?
O7 P2 Na4 62.97(18) . 4_544 ?
O1 P2 Na4 96.18(16) . 4_544 ?
O6 P2 Na4 120.84(16) . 3_565 ?
O9 P2 Na4 57.00(18) . 3_565 ?
O7 P2 Na4 126.20(17) . 3_565 ?
O1 P2 Na4 50.52(15) . 3_565 ?
Na4 P2 Na4 70.78(6) 4_544 3_565 ?
O6 P2 Na3 65.26(17) . . ?
O9 P2 Na3 116.85(18) . . ?
O7 P2 Na3 132.42(18) . . ?
O1 P2 Na3 44.37(14) . . ?
Na4 P2 Na3 138.07(9) 4_544 . ?
Na4 P2 Na3 71.57(7) 3_565 . ?
O12 P3 O11 110.5(3) . . ?
O12 P3 O10 109.2(2) . . ?
O11 P3 O10 109.2(3) . . ?
O12 P3 O8 110.7(2) . . ?
O11 P3 O8 107.3(3) . . ?
O10 P3 O8 109.9(2) . . ?
O12 P3 Na2 53.36(16) . 4_554 ?
O11 P3 Na2 97.7(2) . 4_554 ?
O10 P3 Na2 65.25(16) . 4_554 ?
O8 P3 Na2 154.3(2) . 4_554 ?
O12 P3 Na1 129.2(2) . . ?
O11 P3 Na1 43.23(19) . . ?
O10 P3 Na1 120.06(19) . . ?
O8 P3 Na1 64.28(19) . . ?
Na2 P3 Na1 140.97(7) 4_554 . ?
O12 P3 Na3 150.8(2) . 3_465 ?
O11 P3 Na3 94.3(2) . 3_465 ?
O10 P3 Na3 75.02(16) . 3_465 ?
O8 P3 Na3 44.52(14) . 3_465 ?
Na2 P3 Na3 140.26(7) 4_554 3_465 ?
Na1 P3 Na3 61.17(5) . 3_465 ?
O2 Na1 O5 70.63(14) . 1_554 ?
O2 Na1 O11 123.03(17) . . ?
O5 Na1 O11 159.79(19) 1_554 . ?
O2 Na1 O7 112.03(17) . . ?
O5 Na1 O7 95.99(15) 1_554 . ?
O11 Na1 O7 92.0(2) . . ?
O2 Na1 O6 79.80(15) . 3_465 ?
O5 Na1 O6 78.52(14) 1_554 3_465 ?
O11 Na1 O6 89.0(2) . 3_465 ?
O7 Na1 O6 164.77(16) . 3_465 ?
O2 Na1 O8 145.37(15) . 1_554 ?
O5 Na1 O8 75.06(13) 1_554 1_554 ?
O11 Na1 O8 89.07(15) . 1_554 ?
O7 Na1 O8 75.79(13) . 1_554 ?
O6 Na1 O8 89.04(13) 3_465 1_554 ?
O2 Na1 O8 71.79(13) . . ?
O5 Na1 O8 142.34(13) 1_554 . ?
O11 Na1 O8 54.44(14) . . ?
O7 Na1 O8 95.64(13) . . ?
O6 Na1 O8 97.29(13) 3_465 . ?
O8 Na1 O8 142.59(15) 1_554 . ?
O2 Na1 Zn1 127.85(13) . 1_554 ?
O5 Na1 Zn1 71.74(10) 1_554 1_554 ?
O11 Na1 Zn1 104.03(15) . 1_554 ?
O7 Na1 Zn1 39.76(10) . 1_554 ?
O6 Na1 Zn1 125.48(12) 3_465 1_554 ?
O8 Na1 Zn1 39.92(8) 1_554 1_554 ?
O8 Na1 Zn1 133.44(9) . 1_554 ?
O2 Na1 Na3 103.19(13) . 3_464 ?
O5 Na1 Na3 50.38(10) 1_554 3_464 ?
O11 Na1 Na3 109.59(17) . 3_464 ?
O7 Na1 Na3 117.82(12) . 3_464 ?
O6 Na1 Na3 48.03(11) 3_465 3_464 ?
O8 Na1 Na3 48.48(9) 1_554 3_464 ?
O8 Na1 Na3 144.57(10) . 3_464 ?
Zn1 Na1 Na3 78.14(6) 1_554 3_464 ?
O2 Na1 P3 98.16(12) . . ?
O5 Na1 P3 166.24(12) 1_554 . ?
O11 Na1 P3 26.07(12) . . ?
O7 Na1 P3 95.67(11) . . ?
O6 Na1 P3 91.90(10) 3_465 . ?
O8 Na1 P3 115.01(10) 1_554 . ?
O8 Na1 P3 28.43(7) . . ?
Zn1 Na1 P3 122.02(6) 1_554 . ?
Na3 Na1 P3 128.43(8) 3_464 . ?
O2 Na1 Mn1 46.32(11) . 2_564 ?
O5 Na1 Mn1 46.52(10) 1_554 2_564 ?
O11 Na1 Mn1 129.68(18) . 2_564 ?
O7 Na1 Mn1 138.12(12) . 2_564 ?
O6 Na1 Mn1 44.34(8) 3_465 2_564 ?
O8 Na1 Mn1 104.55(10) 1_554 2_564 ?
O8 Na1 Mn1 105.57(9) . 2_564 ?
Zn1 Na1 Mn1 117.48(6) 1_554 2_564 ?
Na3 Na1 Mn1 57.42(5) 3_464 2_564 ?
P3 Na1 Mn1 119.93(7) . 2_564 ?
O2 Na1 Na3 46.65(11) . 3_465 ?
O5 Na1 Na3 105.94(11) 1_554 3_465 ?
O11 Na1 Na3 80.06(14) . 3_465 ?
O7 Na1 Na3 136.70(12) . 3_465 ?
O6 Na1 Na3 58.38(11) 3_465 3_465 ?
O8 Na1 Na3 145.50(11) 1_554 3_465 ?
O8 Na1 Na3 45.67(8) . 3_465 ?
Zn1 Na1 Na3 174.01(8) 1_554 3_465 ?
Na3 Na1 Na3 104.80(7) 3_464 3_465 ?
P3 Na1 Na3 60.38(5) . 3_465 ?
Mn1 Na1 Na3 61.31(5) 2_564 3_465 ?
O5 Na2 O12 149.8(2) . 4_545 ?
O5 Na2 O3 85.78(14) . 2_565 ?
O12 Na2 O3 101.71(13) 4_545 2_565 ?
O5 Na2 O3 125.65(14) . 1_556 ?
O12 Na2 O3 83.76(19) 4_545 1_556 ?
O3 Na2 O3 91.35(15) 2_565 1_556 ?
O5 Na2 O2 66.63(13) . 1_556 ?
O12 Na2 O2 142.5(2) 4_545 1_556 ?
O3 Na2 O2 84.98(15) 2_565 1_556 ?
O3 Na2 O2 59.06(12) 1_556 1_556 ?
O5 Na2 O3 58.58(12) . . ?
O12 Na2 O3 92.21(18) 4_545 . ?
O3 Na2 O3 87.79(15) 2_565 . ?
O3 Na2 O3 175.62(17) 1_556 . ?
O2 Na2 O3 125.09(14) 1_556 . ?
O5 Na2 O10 113.44(15) . 4_545 ?
O12 Na2 O10 56.83(12) 4_545 4_545 ?
O3 Na2 O10 158.49(14) 2_565 4_545 ?
O3 Na2 O10 85.13(16) 1_556 4_545 ?
O2 Na2 O10 110.90(17) 1_556 4_545 ?
O3 Na2 O10 94.10(16) . 4_545 ?
O5 Na2 P1 95.41(11) . 1_556 ?
O12 Na2 P1 112.12(18) 4_545 1_556 ?
O3 Na2 P1 97.97(12) 2_565 1_556 ?
O3 Na2 P1 31.34(8) 1_556 1_556 ?
O2 Na2 P1 30.82(9) 1_556 1_556 ?
O3 Na2 P1 153.03(11) . 1_556 ?
O10 Na2 P1 90.02(13) 4_545 1_556 ?
O5 Na2 P1 30.09(9) . . ?
O12 Na2 P1 119.72(17) 4_545 . ?
O3 Na2 P1 94.69(12) 2_565 . ?
O3 Na2 P1 153.74(12) 1_556 . ?
O2 Na2 P1 96.01(11) 1_556 . ?
O3 Na2 P1 30.64(8) . . ?
O10 Na2 P1 97.81(13) 4_545 . ?
P1 Na2 P1 122.39(8) 1_556 . ?
O5 Na2 P3 128.11(13) . 4_545 ?
O12 Na2 P3 29.89(9) 4_545 4_545 ?
O3 Na2 P3 129.40(11) 2_565 4_545 ?
O3 Na2 P3 94.23(11) 1_556 4_545 ?
O2 Na2 P3 139.05(14) 1_556 4_545 ?
O3 Na2 P3 83.03(10) . 4_545 ?
O10 Na2 P3 30.43(9) 4_545 4_545 ?
P1 Na2 P3 112.10(8) 1_556 4_545 ?
P1 Na2 P3 101.46(7) . 4_545 ?
O5 Na2 Mn1 49.52(10) . 2_565 ?
O12 Na2 Mn1 147.56(12) 4_545 2_565 ?
O3 Na2 Mn1 46.04(8) 2_565 2_565 ?
O3 Na2 Mn1 92.42(11) 1_556 2_565 ?
O2 Na2 Mn1 48.69(11) 1_556 2_565 ?
O3 Na2 Mn1 90.07(10) . 2_565 ?
O10 Na2 Mn1 155.14(12) 4_545 2_565 ?
P1 Na2 Mn1 75.76(6) 1_556 2_565 ?
P1 Na2 Mn1 73.98(6) . 2_565 ?
P3 Na2 Mn1 172.10(9) 4_545 2_565 ?
O5 Na2 P1 109.68(12) . 2_565 ?
O12 Na2 P1 73.61(10) 4_545 2_565 ?
O3 Na2 P1 28.11(8) 2_565 2_565 ?
O3 Na2 P1 89.13(10) 1_556 2_565 ?
O2 Na2 P1 107.72(13) 1_556 2_565 ?
O3 Na2 P1 88.09(10) . 2_565 ?
O10 Na2 P1 130.44(11) 4_545 2_565 ?
P1 Na2 P1 109.25(8) 1_556 2_565 ?
P1 Na2 P1 107.86(8) . 2_565 ?
P3 Na2 P1 101.68(7) 4_545 2_565 ?
Mn1 Na2 P1 74.13(6) 2_565 2_565 ?
O1 Na3 O2 122.64(16) . 3_565 ?
O1 Na3 O12 88.69(14) . . ?
O2 Na3 O12 76.93(17) 3_565 . ?
O1 Na3 O6 95.27(14) . 1_556 ?
O2 Na3 O6 138.71(15) 3_565 1_556 ?
O12 Na3 O6 89.37(18) . 1_556 ?
O1 Na3 O8 121.95(15) . 3_565 ?
O2 Na3 O8 79.59(16) 3_565 3_565 ?
O12 Na3 O8 148.44(15) . 3_565 ?
O6 Na3 O8 94.61(16) 1_556 3_565 ?
O1 Na3 O5 163.02(15) . 3_565 ?
O2 Na3 O5 60.68(13) 3_565 3_565 ?
O12 Na3 O5 75.66(14) . 3_565 ?
O6 Na3 O5 78.29(13) 1_556 3_565 ?
O8 Na3 O5 74.56(13) 3_565 3_565 ?
O1 Na3 O6 54.44(11) . . ?
O2 Na3 O6 71.00(12) 3_565 . ?
O12 Na3 O6 93.01(18) . . ?
O6 Na3 O6 149.50(15) 1_556 . ?
O8 Na3 O6 99.00(15) 3_565 . ?
O5 Na3 O6 131.67(13) 3_565 . ?
O1 Na3 P1 151.59(13) . 3_565 ?
O2 Na3 P1 30.35(10) 3_565 3_565 ?
O12 Na3 P1 77.18(10) . 3_565 ?
O6 Na3 P1 108.90(11) 1_556 3_565 ?
O8 Na3 P1 71.91(10) 3_565 3_565 ?
O5 Na3 P1 30.62(9) 3_565 3_565 ?
O6 Na3 P1 101.26(9) . 3_565 ?
O1 Na3 Mn1 115.89(11) . 4 ?
O2 Na3 Mn1 97.26(12) 3_565 4 ?
O12 Na3 Mn1 51.23(15) . 4 ?
O6 Na3 Mn1 47.02(9) 1_556 4 ?
O8 Na3 Mn1 112.27(13) 3_565 4 ?
O5 Na3 Mn1 48.67(10) 3_565 4 ?
O6 Na3 Mn1 144.24(10) . 4 ?
P1 Na3 Mn1 73.89(6) 3_565 4 ?
O1 Na3 Na1 138.71(13) . 3_566 ?
O2 Na3 Na1 97.51(12) 3_565 3_566 ?
O12 Na3 Na1 111.39(15) . 3_566 ?
O6 Na3 Na1 51.47(10) 1_556 3_566 ?
O8 Na3 Na1 51.45(12) 3_565 3_566 ?
O5 Na3 Na1 46.55(10) 3_565 3_566 ?
O6 Na3 Na1 150.33(10) . 3_566 ?
P1 Na3 Na1 69.70(6) 3_565 3_566 ?
Mn1 Na3 Na1 62.38(6) 4 3_566 ?
O1 Na3 P2 26.93(9) . . ?
O2 Na3 P2 98.11(12) 3_565 . ?
O12 Na3 P2 93.57(14) . . ?
O6 Na3 P2 121.76(11) 1_556 . ?
O8 Na3 P2 110.46(13) 3_565 . ?
O5 Na3 P2 157.66(12) 3_565 . ?
O6 Na3 P2 27.75(7) . . ?
P1 Na3 P2 128.44(8) 3_565 . ?
Mn1 Na3 P2 136.48(7) 4 . ?
Na1 Na3 P2 152.98(8) 3_566 . ?
O1 Na3 P3 95.80(11) . 3_565 ?
O2 Na3 P3 94.83(13) 3_565 3_565 ?
O12 Na3 P3 171.76(15) . 3_565 ?
O6 Na3 P3 97.08(11) 1_556 3_565 ?
O8 Na3 P3 26.17(9) 3_565 3_565 ?
O5 Na3 P3 100.55(11) 3_565 3_565 ?
O6 Na3 P3 84.06(9) . 3_565 ?
P1 Na3 P3 95.80(6) 3_565 3_565 ?
Mn1 Na3 P3 131.35(8) 4 3_565 ?
Na1 Na3 P3 69.40(6) 3_566 3_565 ?
P2 Na3 P3 87.42(6) . 3_565 ?
O10 Na4 O9 166.5(2) . 4 ?
O10 Na4 O1 97.19(16) . 3_465 ?
O9 Na4 O1 93.92(14) 4 3_465 ?
O10 Na4 O9 98.5(2) . 3_465 ?
O9 Na4 O9 93.78(16) 4 3_465 ?
O1 Na4 O9 58.67(13) 3_465 3_465 ?
O10 Na4 O7 114.48(17) . 4 ?
O9 Na4 O7 57.92(13) 4 4 ?
O1 Na4 O7 143.66(17) 3_465 4 ?
O9 Na4 O7 97.67(16) 3_465 4 ?
O10 Na4 O9 81.97(19) . 3_466 ?
O9 Na4 O9 90.15(16) 4 3_466 ?
O1 Na4 O9 91.85(15) 3_465 3_466 ?
O9 Na4 O9 150.44(17) 3_465 3_466 ?
O7 Na4 O9 109.11(15) 4 3_466 ?
O10 Na4 P2 138.56(15) . 4 ?
O9 Na4 P2 30.19(9) 4 4 ?
O1 Na4 P2 124.00(12) 3_465 4 ?
O9 Na4 P2 106.33(12) 3_465 4 ?
O7 Na4 P2 30.69(9) 4 4 ?
O9 Na4 P2 91.53(11) 3_466 4 ?
O10 Na4 Zn2 43.88(16) . 1_556 ?
O9 Na4 Zn2 124.46(16) 4 1_556 ?
O1 Na4 Zn2 110.70(13) 3_465 1_556 ?
O9 Na4 Zn2 141.68(12) 3_465 1_556 ?
O7 Na4 Zn2 104.60(13) 4 1_556 ?
O9 Na4 Zn2 42.38(9) 3_466 1_556 ?
P2 Na4 Zn2 108.76(9) 4 1_556 ?
O10 Na4 P2 97.00(15) . 3_465 ?
O9 Na4 P2 96.41(13) 4 3_465 ?
O1 Na4 P2 29.42(9) 3_465 3_465 ?
O9 Na4 P2 29.38(8) 3_465 3_465 ?
O7 Na4 P2 123.71(15) 4 3_465 ?
O9 Na4 P2 121.06(12) 3_466 3_465 ?
P2 Na4 P2 120.69(9) 4 3_465 ?
Zn2 Na4 P2 129.13(8) 1_556 3_465 ?
O10 Na4 Zn2 64.12(16) . . ?
O9 Na4 Zn2 124.89(16) 4 . ?
O1 Na4 Zn2 83.98(12) 3_465 . ?
O9 Na4 Zn2 39.67(9) 3_465 . ?
O7 Na4 Zn2 93.87(13) 4 . ?
O9 Na4 Zn2 144.88(11) 3_466 . ?
P2 Na4 Zn2 119.61(10) 4 . ?
Zn2 Na4 Zn2 107.16(7) 1_556 . ?
P2 Na4 Zn2 58.65(6) 3_465 . ?
O10 Na4 Na4 140.87(18) . 2_574 ?
O9 Na4 Na4 50.97(14) 4 2_574 ?
O1 Na4 Na4 69.60(12) 3_465 2_574 ?
O9 Na4 Na4 42.82(8) 3_465 2_574 ?
O7 Na4 Na4 74.50(13) 4 2_574 ?
O9 Na4 Na4 133.18(13) 3_466 2_574 ?
P2 Na4 Na4 67.98(9) 4 2_574 ?
Zn2 Na4 Na4 175.19(10) 1_556 2_574 ?
P2 Na4 Na4 53.35(5) 3_465 2_574 ?
Zn2 Na4 Na4 77.65(4) . 2_574 ?
P2 O1 Zn1 131.8(2) . . ?
P2 O1 Na3 108.70(19) . . ?
Zn1 O1 Na3 103.65(16) . . ?
P2 O1 Na4 100.1(2) . 3_565 ?
Zn1 O1 Na4 108.14(17) . 3_565 ?
Na3 O1 Na4 100.55(15) . 3_565 ?
P1 O2 Na1 126.9(3) . . ?
P1 O2 Mn1 144.4(3) . 2_564 ?
Na1 O2 Mn1 88.46(14) . 2_564 ?
P1 O2 Na3 95.30(19) . 3_465 ?
Na1 O2 Na3 88.68(15) . 3_465 ?
Mn1 O2 Na3 89.32(16) 2_564 3_465 ?
P1 O2 Na2 89.17(19) . 1_554 ?
Na1 O2 Na2 101.24(16) . 1_554 ?
Mn1 O2 Na2 78.06(13) 2_564 1_554 ?
Na3 O2 Na2 163.6(2) 3_465 1_554 ?
P1 O3 Mn1 173.8(2) . . ?
P1 O3 Na2 103.05(18) . 2_564 ?
Mn1 O3 Na2 82.73(12) . 2_564 ?
P1 O3 Na2 89.46(18) . 1_554 ?
Mn1 O3 Na2 92.62(15) . 1_554 ?
Na2 O3 Na2 92.23(15) 2_564 1_554 ?
P1 O3 Na2 86.17(18) . . ?
Mn1 O3 Na2 91.74(14) . . ?
Na2 O3 Na2 88.62(15) 2_564 . ?
Na2 O3 Na2 175.62(17) 1_554 . ?
P1 O4 Zn1 116.6(2) . . ?
P1 O4 Zn2 107.50(18) . 4_545 ?
Zn1 O4 Zn2 134.81(19) . 4_545 ?
P1 O5 Na1 131.4(2) . 1_556 ?
P1 O5 Mn1 138.9(2) . 2_565 ?
Na1 O5 Mn1 87.78(13) 1_556 2_565 ?
P1 O5 Na2 97.16(19) . . ?
Na1 O5 Na2 105.05(16) 1_556 . ?
Mn1 O5 Na2 80.78(13) 2_565 . ?
P1 O5 Na3 91.81(18) . 3_465 ?
Na1 O5 Na3 83.07(13) 1_556 3_465 ?
Mn1 O5 Na3 79.54(13) 2_565 3_465 ?
Na2 O5 Na3 158.39(19) . 3_465 ?
P2 O6 Mn1 122.9(2) . 4_554 ?
P2 O6 Na3 123.5(2) . 1_554 ?
Mn1 O6 Na3 82.64(13) 4_554 1_554 ?
P2 O6 Na1 142.8(2) . 3_565 ?
Mn1 O6 Na1 84.97(12) 4_554 3_565 ?
Na3 O6 Na1 80.50(12) 1_554 3_565 ?
P2 O6 Na3 86.99(18) . . ?
Mn1 O6 Na3 78.85(12) 4_554 . ?
Na3 O6 Na3 149.50(15) 1_554 . ?
Na1 O6 Na3 73.95(11) 3_565 . ?
P2 O7 Zn1 127.7(2) . 1_554 ?
P2 O7 Na1 131.2(2) . . ?
Zn1 O7 Na1 86.21(16) 1_554 . ?
P2 O7 Na4 86.3(2) . 4_544 ?
Zn1 O7 Na4 103.03(19) 1_554 4_544 ?
Na1 O7 Na4 122.97(17) . 4_544 ?
P3 O8 Zn1 120.3(2) . . ?
P3 O8 Na3 109.31(19) . 3_465 ?
Zn1 O8 Na3 126.78(16) . 3_465 ?
P3 O8 Na1 128.0(2) . 1_556 ?
Zn1 O8 Na1 83.88(15) . 1_556 ?
Na3 O8 Na1 80.07(13) 3_465 1_556 ?
P3 O8 Na1 87.3(2) . . ?
Zn1 O8 Na1 87.89(15) . . ?
Na3 O8 Na1 75.98(13) 3_465 . ?
Na1 O8 Na1 142.59(15) 1_556 . ?
P2 O9 Zn2 118.7(2) . 3_565 ?
P2 O9 Na4 97.30(19) . 4_544 ?
Zn2 O9 Na4 143.95(18) 3_565 4_544 ?
P2 O9 Na4 93.6(2) . 3_565 ?
Zn2 O9 Na4 89.20(16) 3_565 3_565 ?
Na4 O9 Na4 89.74(16) 4_544 3_565 ?
P2 O9 Na4 115.9(2) . 3_564 ?
Zn2 O9 Na4 77.28(13) 3_565 3_564 ?
Na4 O9 Na4 86.32(15) 4_544 3_564 ?
Na4 O9 Na4 150.44(17) 3_565 3_564 ?
P3 O10 Zn2 120.8(3) . 1_556 ?
P3 O10 Na4 146.2(3) . . ?
Zn2 O10 Na4 88.89(19) 1_556 . ?
P3 O10 Na2 84.32(18) . 4_554 ?
Zn2 O10 Na2 91.71(17) 1_556 4_554 ?
Na4 O10 Na2 112.69(17) . 4_554 ?
P3 O11 Zn2 119.7(4) . . ?
P3 O11 Na1 110.7(3) . . ?
Zn2 O11 Na1 104.9(2) . . ?
P3 O11 Mn1 108.1(3) . 4_554 ?
Zn2 O11 Mn1 96.37(19) . 4_554 ?
Na1 O11 Mn1 116.8(2) . 4_554 ?
P3 O12 Na2 96.7(2) . 4_554 ?
P3 O12 Na3 135.3(2) . . ?
Na2 O12 Na3 121.67(16) 4_554 . ?
P3 O12 Mn1 126.6(3) . 4 ?
Na2 O12 Mn1 89.65(17) 4_554 4 ?
Na3 O12 Mn1 79.13(15) . 4 ?

loop_
_geom_bond_atom_site_label_1
_geom_bond_atom_site_label_2
_geom_bond_distance
_geom_bond_site_symmetry_2
_geom_bond_publ_flag
Zn1 O1 1.944(4) . ?
Zn1 O4 1.951(3) . ?
Zn1 O7 1.973(4) 1_556 ?
Zn1 O8 1.987(4) . ?
Zn1 Na1 3.079(2) 1_556 ?
Zn1 Na3 3.4293(19) . ?
Zn1 Na1 3.481(2) . ?
Zn1 Na4 3.567(3) 3_565 ?
Zn1 Na4 3.686(3) 4_545 ?
Zn2 O4 2.144(4) 4_554 ?
Zn2 O9 2.150(4) 3_465 ?
Zn2 O10 2.157(6) 1_554 ?
Zn2 O11 2.157(7) . ?
Zn2 Na4 3.111(3) 1_554 ?
Zn2 Na4 3.368(3) . ?
Zn2 Na2 3.538(2) 4_553 ?
Zn2 Na1 3.600(2) . ?
Mn1 O3 2.263(3) . ?
Mn1 O6 2.322(3) 4_545 ?
Mn1 O2 2.394(5) 2_565 ?
Mn1 O5 2.403(4) 2_564 ?
Mn1 O11 2.435(6) 4_545 ?
Mn1 O12 2.499(6) 4_544 ?
Mn1 Na2 3.119(2) 2_564 ?
Mn1 Na3 3.147(3) 4_544 ?
Mn1 Na1 3.309(2) 2_565 ?
Mn1 Na3 3.391(3) 4_545 ?
Mn1 Na2 3.473(3) 1_554 ?
Mn1 Na2 3.565(2) . ?
P1 O2 1.511(4) . ?
P1 O5 1.518(4) . ?
P1 O3 1.534(3) . ?
P1 O4 1.567(4) . ?
P1 Na2 2.949(3) 1_554 ?
P1 Na3 2.978(2) 3_465 ?
P1 Na2 3.003(3) . ?
P1 Na2 3.171(3) 2_564 ?
P2 O6 1.518(3) . ?
P2 O9 1.534(4) . ?
P2 O7 1.547(4) . ?
P2 O1 1.557(4) . ?
P2 Na4 3.025(3) 4_544 ?
P2 Na4 3.121(3) 3_565 ?
P2 Na3 3.256(3) . ?
P3 O12 1.507(4) . ?
P3 O11 1.527(5) . ?
P3 O10 1.529(4) . ?
P3 O8 1.550(4) . ?
P3 Na2 3.004(2) 4_554 ?
P3 Na1 3.251(2) . ?
P3 Na3 3.316(2) 3_465 ?
Na1 O2 2.350(5) . ?
Na1 O5 2.370(4) 1_554 ?
Na1 O11 2.380(5) . ?
Na1 O7 2.497(5) . ?
Na1 O6 2.571(4) 3_465 ?
Na1 O8 2.573(5) 1_554 ?
Na1 O8 2.932(5) . ?
Na1 Na3 3.241(3) 3_464 ?
Na1 Na3 3.342(3) 3_465 ?
Na2 O5 2.409(4) . ?
Na2 O12 2.427(4) 4_545 ?
Na2 O3 2.451(4) 2_565 ?
Na2 O3 2.533(5) 1_556 ?
Na2 O2 2.554(5) 1_556 ?
Na2 O3 2.687(5) . ?
Na2 O10 2.741(5) 4_545 ?
Na3 O1 2.404(4) . ?
Na3 O2 2.430(5) 3_565 ?
Na3 O12 2.442(4) . ?
Na3 O6 2.443(5) 1_556 ?
Na3 O8 2.464(4) 3_565 ?
Na3 O5 2.515(4) 3_565 ?
Na3 O6 2.961(5) . ?
Na4 O10 2.285(4) . ?
Na4 O9 2.420(4) 4 ?
Na4 O1 2.447(5) 3_465 ?
Na4 O9 2.623(5) 3_465 ?
Na4 O7 2.700(5) 4 ?
Na4 O9 2.771(5) 3_466 ?
Na4 Na4 3.560(3) 2_574 ?

loop_
_publcif_info_cif.paper_type
CB

loop_
_publcif_info_datablock.id
_publcif_info_datablock.publ_exptl
_publcif_info_datablock.publ_geom
_publcif_info_datablock.structure
{32eb7d3e-0808-4de8-886a-7825df155236} y y y

loop_
_publcif_info_exptl_table_extra_item
sin_theta_over_lambda_max

loop_
_publcif_info_exptl_table_header_item
?

loop_
_publcif_info_tables.block_id
_publcif_info_tables.reference_item
{32eb7d3e-0808-4de8-886a-7825df155236} '_publcif_info_datablock.publ_exptl'

_cod_database_fobs_code 2312737
